data_4121352
loop_
_publ_author_name
'Jerome R. Robinson'
'Zachary Gordon'
'Corwin H. Booth'
'Patrick J. Carroll'
'Patrick J. Walsh'
'Eric J. Schelter'

_publ_section_title
;
 Tuning Reactivity and Electronic Properties through Ligand Reorganization
 within a Cerium Heterobimetallic Framework
;
_journal_name_full 'Journal of the American Chemical Society'
_journal_page_first 19016
_journal_page_last 19024
_journal_paper_doi 10.1021/ja410688w
_journal_volume 135
_journal_year 2013
_chemical_formula_sum 'C99 H103 Ce Li3 O15 P'
_chemical_formula_weight 1724.72
_space_group_IT_number 19
_symmetry_cell_setting orthorhombic
_symmetry_Int_Tables_number 19
_symmetry_space_group_name_Hall 'P 2ac 2ab'
_symmetry_space_group_name_H-M 'P 21 21 21'
_atom_sites_solution_hydrogens geom
_atom_sites_solution_primary direct
_audit_creation_method SHELXL-97
_cell_angle_alpha 90.00
_cell_angle_beta 90.00
_cell_angle_gamma 90.00
_cell_formula_units_Z 4
_cell_length_a 15.5152(14)
_cell_length_b 21.337(2)
_cell_length_c 26.220(3)
_cell_measurement_temperature 143(1)
_cell_volume 8680.1(15)
_computing_data_collection 'Bruker APEX2'
_computing_data_reduction 'Bruker SAINT'
_computing_structure_refinement 'SHELXL-97 (Sheldrick, 2008)'
_computing_structure_solution 'SHELXS-97 (Sheldrick, 2008)'
_diffrn_ambient_temperature 143(1)
_diffrn_measured_fraction_theta_full 0.993
_diffrn_measured_fraction_theta_max 0.993
_diffrn_measurement_device 'CCD Area Detector'
_diffrn_measurement_device_type 'Bruker APEXII'
_diffrn_measurement_method 'phi and omega scans'
_diffrn_radiation_monochromator graphite
_diffrn_radiation_source 'sealed tube'
_diffrn_radiation_type MoK\a
_diffrn_radiation_wavelength 0.71073
_diffrn_reflns_av_R_equivalents 0.0248
_diffrn_reflns_av_sigmaI/netI 0.0316
_diffrn_reflns_limit_h_max 20
_diffrn_reflns_limit_h_min -18
_diffrn_reflns_limit_k_max 23
_diffrn_reflns_limit_k_min -27
_diffrn_reflns_limit_l_max 32
_diffrn_reflns_limit_l_min -34
_diffrn_reflns_number 101360
_diffrn_reflns_theta_full 27.65
_diffrn_reflns_theta_max 27.65
_diffrn_reflns_theta_min 1.23
_exptl_absorpt_coefficient_mu 0.609
_exptl_absorpt_correction_T_max 0.7456
_exptl_absorpt_correction_T_min 0.6790
_exptl_absorpt_correction_type multi-scan
_exptl_absorpt_process_details '(SADABS; Sheldrick, 2007)'
_exptl_crystal_density_diffrn 1.320
_exptl_crystal_F_000 3596
_exptl_crystal_size_max 0.30
_exptl_crystal_size_mid 0.10
_exptl_crystal_size_min 0.10
_refine_diff_density_max 1.213
_refine_diff_density_min -0.522
_refine_diff_density_rms 0.064
_refine_ls_abs_structure_details 'Flack H D (1983), Acta Cryst. A39, 876-881'
_refine_ls_abs_structure_Flack -0.009(7)
_refine_ls_extinction_method none
_refine_ls_goodness_of_fit_ref 1.053
_refine_ls_hydrogen_treatment constr
_refine_ls_matrix_type full
_refine_ls_number_parameters 1081
_refine_ls_number_reflns 19988
_refine_ls_number_restraints 77
_refine_ls_restrained_S_all 1.065
_refine_ls_R_factor_all 0.0382
_refine_ls_R_factor_gt 0.0325
_refine_ls_shift/su_max 0.003
_refine_ls_shift/su_mean 0.000
_refine_ls_structure_factor_coef Fsqd
_refine_ls_weighting_details 'calc w=1/[\s^2^(Fo^2^)+(0.0457P)^2^+5.0777P] where P=(Fo^2^+2Fc^2^)/3'
_refine_ls_weighting_scheme calc
_refine_ls_wR_factor_gt 0.0823
_refine_ls_wR_factor_ref 0.0864
_reflns_number_gt 18422
_reflns_number_total 19988
_reflns_threshold_expression >2sigma(I)
_cod_data_source_file ja410688w_si_002_10.cif
_cod_data_source_block UP4378
_cod_original_cell_volume 8680.4(15)
_cod_original_sg_symbol_H-M 'P 21 21 21 '
_cod_database_code 4121352

loop_
_symmetry_equiv_pos_as_xyz
'x, y, z'
'x+1/2, -y+1/2, -z'
'-x, y+1/2, -z+1/2'
'-x+1/2, -y, z+1/2'

loop_
_atom_site_label
_atom_site_type_symbol
_atom_site_fract_x
_atom_site_fract_y
_atom_site_fract_z
_atom_site_U_iso_or_equiv
_atom_site_adp_type
_atom_site_occupancy
_atom_site_symmetry_multiplicity
_atom_site_calc_flag
_atom_site_refinement_flags
Ce1 Ce 0.238475(9) 0.010527(7) 0.102260(5) 0.02144(4) Uani 1 1 d .
P1 P 0.29594(5) -0.15962(4) 0.04874(3) 0.02650(15) Uani 1 1 d .
O1 O 0.11996(12) -0.04549(10) 0.14212(7) 0.0267(4) Uani 1 1 d .
O2 O 0.11251(12) 0.06746(10) 0.07887(7) 0.0255(4) Uani 1 1 d .
O3 O 0.23710(12) 0.03552(8) 0.00978(6) 0.0222(4) Uani 1 1 d .
O4 O 0.32900(12) 0.10154(9) 0.09542(8) 0.0268(4) Uani 1 1 d .
O5 O 0.37479(12) -0.00675(11) 0.14641(7) 0.0289(5) Uani 1 1 d .
O6 O 0.21151(13) 0.04873(10) 0.18759(7) 0.0287(4) Uani 1 1 d .
O7 O 0.02567(15) 0.02907(11) -0.02724(9) 0.0399(5) Uani 1 1 d .
O8 O 0.07226(14) 0.14680(10) -0.02174(8) 0.0333(5) Uani 1 1 d .
O9 O 0.55528(17) 0.02522(15) 0.11247(12) 0.0614(8) Uani 1 1 d .
O10 O 0.51124(16) 0.14270(14) 0.13293(11) 0.0516(7) Uani 1 1 d .
O11 O 0.1014(2) -0.08740(15) 0.25000(10) 0.0573(7) Uani 1 1 d .
O12 O 0.0824(2) 0.02809(15) 0.27550(10) 0.0653(9) Uani 1 1 d .
O13 O 0.26630(14) -0.09720(9) 0.06683(7) 0.0303(4) Uani 1 1 d .
C1 C 0.05196(18) -0.06312(14) 0.11560(10) 0.0251(6) Uani 1 1 d .
C2 C 0.04780(19) -0.12590(14) 0.09776(13) 0.0327(6) Uani 1 1 d .
H2 H 0.0924 -0.1534 0.1056 0.044 Uiso 1 1 calc R
C3 C -0.0200(2) -0.14680(16) 0.06948(14) 0.0373(8) Uani 1 1 d .
H3 H -0.0209 -0.1882 0.0585 0.050 Uiso 1 1 calc R
C4 C -0.0882(2) -0.10718(17) 0.05669(13) 0.0357(7) Uani 1 1 d .
C5 C -0.1592(2) -0.12718(19) 0.02661(15) 0.0469(9) Uani 1 1 d .
H5 H -0.1618 -0.1686 0.0158 0.062 Uiso 1 1 calc R
C6 C -0.2233(2) -0.0872(2) 0.01331(16) 0.0560(10) Uani 1 1 d .
H6 H -0.2698 -0.1017 -0.0056 0.074 Uiso 1 1 calc R
C7 C -0.2197(2) -0.0240(2) 0.02799(15) 0.0508(10) Uani 1 1 d .
H7 H -0.2624 0.0037 0.0174 0.068 Uiso 1 1 calc R
C8 C -0.15284(18) -0.00295(16) 0.05807(12) 0.0358(7) Uani 1 1 d .
H8 H -0.1519 0.0388 0.0683 0.048 Uiso 1 1 calc R
C9 C -0.08551(18) -0.04352(15) 0.07384(11) 0.0298(6) Uani 1 1 d .
C10 C -0.01569(16) -0.02255(12) 0.10500(11) 0.0250(5) Uani 1 1 d .
C11 C -0.01402(18) 0.04266(14) 0.12572(11) 0.0264(6) Uani 1 1 d .
C12 C -0.07693(18) 0.06291(15) 0.16178(11) 0.0292(6) Uani 1 1 d .
C13 C -0.1415(2) 0.02232(17) 0.18123(13) 0.0406(8) Uani 1 1 d .
H13 H -0.1423 -0.0192 0.1706 0.054 Uiso 1 1 calc R
C14 C -0.2025(3) 0.0424(2) 0.21521(15) 0.0545(10) Uani 1 1 d .
H14 H -0.2440 0.0147 0.2272 0.072 Uiso 1 1 calc R
C15 C -0.2024(3) 0.1053(2) 0.23202(16) 0.0552(10) Uani 1 1 d .
H15 H -0.2445 0.1194 0.2545 0.073 Uiso 1 1 calc R
C16 C -0.1406(2) 0.14469(18) 0.21505(13) 0.0420(8) Uani 1 1 d .
H16 H -0.1405 0.1859 0.2266 0.056 Uiso 1 1 calc R
C17 C -0.0761(2) 0.12559(15) 0.18038(11) 0.0313(6) Uani 1 1 d .
C18 C -0.0111(2) 0.16611(15) 0.16341(12) 0.0323(7) Uani 1 1 d .
H18 H -0.0099 0.2073 0.1751 0.043 Uiso 1 1 calc R
C19 C 0.05010(19) 0.14606(14) 0.13017(11) 0.0282(6) Uani 1 1 d .
H19 H 0.0931 0.1737 0.1199 0.038 Uiso 1 1 calc R
C20 C 0.05004(17) 0.08357(14) 0.11066(10) 0.0251(6) Uani 1 1 d .
C21 C 0.31530(17) 0.03672(13) -0.01070(10) 0.0215(5) Uani 1 1 d .
C22 C 0.34670(18) -0.01864(14) -0.03496(11) 0.0263(6) Uani 1 1 d .
H22 H 0.3098 -0.0526 -0.0390 0.035 Uiso 1 1 calc R
C23 C 0.42937(19) -0.02310(14) -0.05240(11) 0.0287(6) Uani 1 1 d .
H23 H 0.4483 -0.0602 -0.0673 0.038 Uiso 1 1 calc R
C24 C 0.48621(18) 0.02794(15) -0.04810(11) 0.0301(6) Uani 1 1 d .
C25 C 0.5733(2) 0.02403(17) -0.06443(13) 0.0408(8) Uani 1 1 d .
H25 H 0.5939 -0.0133 -0.0780 0.054 Uiso 1 1 calc R
C26 C 0.6269(2) 0.07427(19) -0.06044(16) 0.0499(9) Uani 1 1 d .
H26 H 0.6840 0.0712 -0.0709 0.066 Uiso 1 1 calc R
C27 C 0.5953(2) 0.1309(2) -0.04036(17) 0.0517(10) Uani 1 1 d .
H27 H 0.6316 0.1655 -0.0383 0.069 Uiso 1 1 calc R
C28 C 0.5117(2) 0.13589(17) -0.02372(14) 0.0388(8) Uani 1 1 d .
H28 H 0.4924 0.1736 -0.0101 0.052 Uiso 1 1 calc R
C29 C 0.45477(18) 0.08442(14) -0.02705(11) 0.0274(6) Uani 1 1 d .
C30 C 0.36772(17) 0.08877(14) -0.00890(11) 0.0244(6) Uani 1 1 d .
C31 C 0.33667(17) 0.14864(14) 0.01350(11) 0.0250(6) Uani 1 1 d .
C32 C 0.32572(18) 0.20334(14) -0.01713(11) 0.0271(6) Uani 1 1 d .
C33 C 0.3368(2) 0.20192(15) -0.07070(12) 0.0317(7) Uani 1 1 d .
H33 H 0.3515 0.1644 -0.0866 0.042 Uiso 1 1 calc R
C34 C 0.3263(2) 0.25489(15) -0.09941(14) 0.0368(7) Uani 1 1 d .
H34 H 0.3330 0.2526 -0.1346 0.049 Uiso 1 1 calc R
C35 C 0.3057(2) 0.31241(16) -0.07689(13) 0.0370(7) Uani 1 1 d .
H35 H 0.3007 0.3483 -0.0967 0.049 Uiso 1 1 calc R
C36 C 0.29302(19) 0.31511(15) -0.02499(13) 0.0340(7) Uani 1 1 d .
H36 H 0.2779 0.3530 -0.0100 0.045 Uiso 1 1 calc R
C37 C 0.30260(17) 0.26124(14) 0.00597(11) 0.0277(6) Uani 1 1 d .
C38 C 0.28826(18) 0.26260(15) 0.05872(12) 0.0313(7) Uani 1 1 d .
H38 H 0.2738 0.3003 0.0743 0.042 Uiso 1 1 calc R
C39 C 0.29507(19) 0.20974(14) 0.08755(11) 0.0292(6) Uani 1 1 d .
H39 H 0.2830 0.2118 0.1223 0.039 Uiso 1 1 calc R
C40 C 0.32022(17) 0.15118(14) 0.06580(11) 0.0244(6) Uani 1 1 d .
C41 C 0.37390(18) -0.03684(16) 0.19086(11) 0.0298(6) Uani 1 1 d .
C42 C 0.3924(2) -0.10141(17) 0.19170(13) 0.0389(8) Uani 1 1 d .
H42 H 0.4076 -0.1213 0.1614 0.052 Uiso 1 1 calc R
C43 C 0.3887(3) -0.13581(19) 0.23555(14) 0.0458(9) Uani 1 1 d .
H43 H 0.4019 -0.1783 0.2349 0.061 Uiso 1 1 calc R
C44 C 0.3651(2) -0.10700(19) 0.28152(13) 0.0431(8) Uani 1 1 d .
C45 C 0.3538(3) -0.1417(2) 0.32787(15) 0.0539(11) Uani 1 1 d .
H45 H 0.3639 -0.1847 0.3278 0.072 Uiso 1 1 calc R
C46 C 0.3287(3) -0.1135(2) 0.37178(14) 0.0582(12) Uani 1 1 d .
H46 H 0.3214 -0.1370 0.4013 0.077 Uiso 1 1 calc R
C47 C 0.3137(2) -0.0488(2) 0.37245(13) 0.0502(10) Uani 1 1 d .
H47 H 0.2970 -0.0295 0.4027 0.067 Uiso 1 1 calc R
C48 C 0.3231(2) -0.0139(2) 0.32961(11) 0.0420(8) Uani 1 1 d .
H48 H 0.3126 0.0290 0.3310 0.056 Uiso 1 1 calc R
C49 C 0.3487(2) -0.04159(18) 0.28257(12) 0.0365(7) Uani 1 1 d .
C50 C 0.35590(16) -0.00577(17) 0.23664(10) 0.0298(6) Uani 1 1 d .
C51 C 0.33850(18) 0.06268(16) 0.23702(10) 0.0289(6) Uani 1 1 d .
C52 C 0.3950(2) 0.10568(18) 0.26175(12) 0.0381(8) Uani 1 1 d .
C53 C 0.4744(2) 0.0861(2) 0.28468(15) 0.0535(10) Uani 1 1 d .
H53 H 0.4903 0.0441 0.2836 0.071 Uiso 1 1 calc R
C54 C 0.5272(3) 0.1288(3) 0.30820(16) 0.0669(13) Uani 1 1 d .
H54 H 0.5784 0.1152 0.3229 0.089 Uiso 1 1 calc R
C55 C 0.5053(3) 0.1925(3) 0.31052(15) 0.0638(13) Uani 1 1 d .
H55 H 0.5423 0.2209 0.3262 0.085 Uiso 1 1 calc R
C56 C 0.4310(3) 0.2127(2) 0.29010(14) 0.0559(11) Uani 1 1 d .
H56 H 0.4163 0.2548 0.2925 0.074 Uiso 1 1 calc R
C57 C 0.3746(2) 0.17053(18) 0.26486(12) 0.0414(8) Uani 1 1 d .
C58 C 0.2968(2) 0.19186(18) 0.24211(13) 0.0409(8) Uani 1 1 d .
H58 H 0.2814 0.2339 0.2442 0.054 Uiso 1 1 calc R
C59 C 0.2446(2) 0.15035(14) 0.21711(10) 0.0325(6) Uani 1 1 d .
H59 H 0.1942 0.1650 0.2021 0.043 Uiso 1 1 calc R
C60 C 0.26506(19) 0.08520(14) 0.21334(9) 0.0274(6) Uani 1 1 d .
C61 C 0.0168(3) -0.0337(2) -0.04440(18) 0.0623(12) Uani 1 1 d .
H61a H -0.0429 -0.0455 -0.0437 0.093 Uiso 1 1 calc R
H61b H 0.0491 -0.0611 -0.0225 0.093 Uiso 1 1 calc R
H61c H 0.0383 -0.0371 -0.0786 0.093 Uiso 1 1 calc R
C62 C -0.0222(2) 0.07167(19) -0.05704(15) 0.0488(9) Uani 1 1 d .
H62a H -0.0818 0.0582 -0.0596 0.065 Uiso 1 1 calc R
H62b H 0.0017 0.0745 -0.0911 0.065 Uiso 1 1 calc R
C63 C -0.0167(2) 0.1339(2) -0.03067(16) 0.0502(10) Uani 1 1 d .
H63a H -0.0419 0.1663 -0.0519 0.067 Uiso 1 1 calc R
H63b H -0.0478 0.1325 0.0014 0.067 Uiso 1 1 calc R
C64 C 0.0857(3) 0.20716(18) -0.00140(16) 0.0502(9) Uani 1 1 d .
H64a H 0.0750 0.2380 -0.0273 0.075 Uiso 1 1 calc R
H64b H 0.1442 0.2108 0.0102 0.075 Uiso 1 1 calc R
H64c H 0.0471 0.2138 0.0267 0.075 Uiso 1 1 calc R
C65 C 0.5836(3) -0.0065(3) 0.1570(2) 0.0770(14) Uani 1 1 d .
H65a H 0.6396 -0.0242 0.1510 0.115 Uiso 1 1 calc R
H65b H 0.5437 -0.0393 0.1653 0.115 Uiso 1 1 calc R
H65c H 0.5868 0.0226 0.1849 0.115 Uiso 1 1 calc R
C66 C 0.6103(3) 0.0739(2) 0.0960(2) 0.0711(13) Uani 1 1 d .
H66a H 0.5969 0.0845 0.0609 0.095 Uiso 1 1 calc R
H66b H 0.6696 0.0597 0.0973 0.095 Uiso 1 1 calc R
C67 C 0.6001(3) 0.1309(3) 0.1288(2) 0.0726(14) Uani 1 1 d .
H67a H 0.6249 0.1236 0.1623 0.097 Uiso 1 1 calc R
H67b H 0.6291 0.1665 0.1134 0.097 Uiso 1 1 calc R
C68 C 0.4929(3) 0.2001(2) 0.15616(18) 0.0612(12) Uani 1 1 d .
H68a H 0.5275 0.2047 0.1863 0.092 Uiso 1 1 calc R
H68b H 0.4330 0.2016 0.1653 0.092 Uiso 1 1 calc R
H68c H 0.5055 0.2336 0.1329 0.092 Uiso 1 1 calc R
C69 C 0.1431(4) -0.1448(3) 0.2376(3) 0.0867(18) Uani 1 1 d .
H69a H 0.2043 -0.1398 0.2411 0.130 Uiso 1 1 calc R
H69b H 0.1297 -0.1561 0.2030 0.130 Uiso 1 1 calc R
H69c H 0.1235 -0.1772 0.2602 0.130 Uiso 1 1 calc R
C70 C 0.0990(4) -0.0760(3) 0.30236(17) 0.0795(18) Uani 1 1 d .
H70a H 0.1569 -0.0714 0.3158 0.106 Uiso 1 1 calc R
H70b H 0.0707 -0.1103 0.3200 0.106 Uiso 1 1 calc R
C71 C 0.0503(4) -0.0178(3) 0.30892(17) 0.092(2) Uani 1 1 d .
H71a H -0.0102 -0.0252 0.3018 0.122 Uiso 1 1 calc R
H71b H 0.0554 -0.0033 0.3439 0.122 Uiso 1 1 calc R
C72 C 0.0549(4) 0.0885(3) 0.28550(18) 0.0720(14) Uani 1 1 d .
H72a H -0.0061 0.0913 0.2800 0.108 Uiso 1 1 calc R
H72b H 0.0841 0.1172 0.2632 0.108 Uiso 1 1 calc R
H72c H 0.0678 0.0990 0.3203 0.108 Uiso 1 1 calc R
C73 C 0.2803(2) -0.16953(13) -0.01922(11) 0.0291(6) Uani 1 1 d .
C74 C 0.3452(2) -0.19206(17) -0.05013(13) 0.0401(8) Uani 1 1 d .
H74 H 0.3960 -0.2071 -0.0359 0.053 Uiso 1 1 calc R
C75 C 0.3342(3) -0.1921(2) -0.10269(16) 0.0568(10) Uani 1 1 d .
H75 H 0.3780 -0.2069 -0.1238 0.076 Uiso 1 1 calc R
C76 C 0.2589(3) -0.1704(2) -0.12348(13) 0.0572(10) Uani 1 1 d .
H76 H 0.2516 -0.1711 -0.1587 0.076 Uiso 1 1 calc R
C77 C 0.1944(2) -0.14788(18) -0.09315(13) 0.0483(10) Uani 1 1 d .
H77 H 0.1440 -0.1326 -0.1078 0.064 Uiso 1 1 calc R
C78 C 0.2037(2) -0.14768(16) -0.04026(13) 0.0386(7) Uani 1 1 d .
H78 H 0.1595 -0.1332 -0.0194 0.051 Uiso 1 1 calc R
C79 C 0.2411(2) -0.22284(13) 0.08001(11) 0.0345(7) Uani 1 1 d .
C80 C 0.1842(3) -0.26193(17) 0.05488(15) 0.0450(9) Uani 1 1 d .
H80 H 0.1776 -0.2581 0.0198 0.060 Uiso 1 1 calc R
C81 C 0.1369(3) -0.3066(2) 0.08095(19) 0.0642(12) Uani 1 1 d .
H81 H 0.0984 -0.3324 0.0636 0.085 Uiso 1 1 calc R
C82 C 0.1477(4) -0.3125(2) 0.1330(2) 0.0795(18) Uani 1 1 d .
H82 H 0.1158 -0.3422 0.1508 0.106 Uiso 1 1 calc R
C83 C 0.2060(4) -0.2742(2) 0.15929(18) 0.0748(16) Uani 1 1 d .
H83 H 0.2142 -0.2792 0.1942 0.100 Uiso 1 1 calc R
C84 C 0.2516(3) -0.22855(16) 0.13257(13) 0.0525(10) Uani 1 1 d .
H84 H 0.2890 -0.2019 0.1498 0.070 Uiso 1 1 calc R
C85 C 0.4094(2) -0.17121(17) 0.05907(11) 0.0350(7) Uani 1 1 d .
C86 C 0.4426(3) -0.2308(2) 0.06448(14) 0.0519(10) Uani 1 1 d .
H86 H 0.4062 -0.2654 0.0659 0.069 Uiso 1 1 calc R
C87 C 0.5321(4) -0.2382(3) 0.06783(18) 0.0783(17) Uani 1 1 d .
H87 H 0.5558 -0.2780 0.0712 0.104 Uiso 1 1 calc R
C88 C 0.5849(3) -0.1861(3) 0.06612(18) 0.0763(16) Uani 1 1 d .
H88 H 0.6443 -0.1912 0.0688 0.102 Uiso 1 1 calc R
C89 C 0.5516(3) -0.1275(3) 0.06061(17) 0.0657(14) Uani 1 1 d .
H89 H 0.5880 -0.0930 0.0588 0.087 Uiso 1 1 calc R
C90 C 0.4626(2) -0.1197(2) 0.05767(14) 0.0447(9) Uani 1 1 d .
H90 H 0.4392 -0.0797 0.0548 0.059 Uiso 1 1 calc R
Li1 Li 0.1251(3) 0.0703(3) 0.00818(19) 0.0300(11) Uani 1 1 d .
Li2 Li 0.4309(4) 0.0687(3) 0.1259(2) 0.0398(13) Uani 1 1 d .
Li3 Li 0.1236(3) -0.0077(3) 0.20784(19) 0.0386(12) Uani 1 1 d .
O14 O 0.7739(4) -0.1469(3) 0.2055(2) 0.142(2) Uani 1 1 d U
O15 O 0.8651(5) -0.1957(3) 0.2888(2) 0.152(2) Uani 1 1 d U
C91 C 0.8813(6) -0.1812(4) 0.3352(3) 0.120(3) Uani 1 1 d U
H91a H 0.9425 -0.1784 0.3399 0.179 Uiso 1 1 calc R
H91b H 0.8582 -0.2128 0.3574 0.179 Uiso 1 1 calc R
H91c H 0.8553 -0.1415 0.3430 0.179 Uiso 1 1 calc R
C92 C 0.9018(7) -0.1599(6) 0.2531(4) 0.205(5) Uani 1 1 d U
H92a H 0.9621 -0.1716 0.2504 0.273 Uiso 1 1 calc R
H92b H 0.8997 -0.1167 0.2644 0.273 Uiso 1 1 calc R
C93 C 0.8628(5) -0.1636(4) 0.2019(3) 0.1027(19) Uani 1 1 d U
H93a H 0.8923 -0.1353 0.1788 0.137 Uiso 1 1 calc R
H93b H 0.8683 -0.2059 0.1886 0.137 Uiso 1 1 calc R
C94 C 0.7317(5) -0.1488(4) 0.1613(3) 0.119(2) Uani 1 1 d U
H94a H 0.7574 -0.1197 0.1379 0.179 Uiso 1 1 calc R
H94b H 0.6725 -0.1377 0.1668 0.179 Uiso 1 1 calc R
H94c H 0.7349 -0.1903 0.1474 0.179 Uiso 1 1 calc R
C95 C -0.2249(6) -0.0473(5) -0.1263(4) 0.227(5) Uani 1 1 d DU
H95a H -0.2063 -0.0902 -0.1247 0.341 Uiso 1 1 calc R
H95b H -0.2801 -0.0451 -0.1428 0.341 Uiso 1 1 calc R
H95c H -0.2295 -0.0308 -0.0924 0.341 Uiso 1 1 calc R
C96 C -0.1626(5) -0.0108(4) -0.1550(5) 0.238(6) Uani 1 1 d DU
H96a H -0.1538 -0.0313 -0.1876 0.316 Uiso 1 1 calc R
H96b H -0.1082 -0.0121 -0.1369 0.316 Uiso 1 1 calc R
C97 C -0.1849(7) 0.0584(5) -0.1654(5) 0.244(5) Uani 1 1 d DU
H97a H -0.2402 0.0622 -0.1824 0.325 Uiso 1 1 calc R
H97b H -0.1864 0.0823 -0.1339 0.325 Uiso 1 1 calc R
C98 C -0.1112(6) 0.0809(5) -0.2001(4) 0.205(4) Uani 1 1 d DU
H98a H -0.1247 0.0764 -0.2360 0.272 Uiso 1 1 calc R
H98b H -0.0569 0.0605 -0.1925 0.272 Uiso 1 1 calc R
C99 C -0.1135(7) 0.1505(5) -0.1821(4) 0.234(5) Uani 1 1 d DU
H99a H -0.0720 0.1743 -0.2011 0.352 Uiso 1 1 calc R
H99b H -0.0999 0.1525 -0.1464 0.352 Uiso 1 1 calc R
H99c H -0.1700 0.1674 -0.1877 0.352 Uiso 1 1 calc R

loop_
_atom_site_aniso_label
_atom_site_aniso_U_11
_atom_site_aniso_U_22
_atom_site_aniso_U_33
_atom_site_aniso_U_23
_atom_site_aniso_U_13
_atom_site_aniso_U_12
Ce1 0.02202(6) 0.02422(7) 0.01808(6) 0.00147(6) -0.00071(5) 0.00116(5)
P1 0.0321(3) 0.0246(4) 0.0229(4) 0.0031(3) 0.0018(3) 0.0050(3)
O1 0.0251(9) 0.0301(11) 0.0248(10) 0.0011(9) 0.0009(7) -0.0022(8)
O2 0.0273(10) 0.0287(11) 0.0206(9) -0.0002(8) 0.0014(7) 0.0025(8)
O3 0.0187(8) 0.0272(9) 0.0207(8) 0.0023(7) 0.0007(7) -0.0021(8)
O4 0.0293(9) 0.0262(10) 0.0249(10) 0.0033(8) -0.0024(8) -0.0022(7)
O5 0.0288(9) 0.0381(13) 0.0198(9) 0.0036(9) -0.0012(7) 0.0045(9)
O6 0.0317(10) 0.0307(11) 0.0237(10) 0.0009(8) -0.0011(8) -0.0007(8)
O7 0.0416(12) 0.0391(14) 0.0390(13) -0.0014(10) -0.0070(10) 0.0003(10)
O8 0.0313(11) 0.0319(12) 0.0367(12) 0.0011(9) -0.0013(9) 0.0050(9)
O9 0.0396(13) 0.077(2) 0.0678(19) 0.0039(16) -0.0014(12) 0.0012(13)
O10 0.0284(12) 0.0702(19) 0.0563(16) -0.0045(14) 0.0040(11) -0.0088(12)
O11 0.0667(18) 0.0645(19) 0.0407(15) 0.0132(14) 0.0039(13) -0.0085(15)
O12 0.087(2) 0.071(2) 0.0374(14) -0.0115(14) 0.0233(14) -0.0206(17)
O13 0.0347(10) 0.0264(10) 0.0297(10) 0.0024(8) 0.0025(9) 0.0046(9)
C1 0.0258(13) 0.0269(16) 0.0225(14) -0.0024(11) 0.0052(10) -0.0017(11)
C2 0.0309(14) 0.0265(15) 0.0408(17) -0.0025(15) 0.0058(14) 0.0011(11)
C3 0.0364(16) 0.0268(17) 0.049(2) -0.0109(15) 0.0047(14) -0.0037(13)
C4 0.0318(15) 0.040(2) 0.0356(17) -0.0117(14) 0.0029(13) -0.0066(13)
C5 0.0369(17) 0.048(2) 0.056(2) -0.0218(18) -0.0052(15) -0.0077(15)
C6 0.0360(19) 0.070(3) 0.062(2) -0.026(2) -0.0122(17) -0.0089(18)
C7 0.0313(16) 0.065(3) 0.056(2) -0.0168(19) -0.0105(14) 0.0091(15)
C8 0.0307(13) 0.038(2) 0.0383(16) -0.0100(14) -0.0010(11) 0.0032(13)
C9 0.0272(14) 0.0326(17) 0.0297(15) -0.0085(13) 0.0044(11) -0.0007(12)
C10 0.0265(12) 0.0245(15) 0.0239(12) -0.0022(12) 0.0047(11) -0.0008(9)
C11 0.0259(13) 0.0299(16) 0.0234(13) -0.0063(12) -0.0026(11) 0.0011(11)
C12 0.0280(14) 0.0350(17) 0.0246(14) -0.0042(12) 0.0023(11) 0.0012(12)
C13 0.0399(16) 0.042(2) 0.0394(17) -0.0124(15) 0.0112(13) -0.0100(14)
C14 0.051(2) 0.061(3) 0.051(2) -0.0156(19) 0.0260(17) -0.0120(18)
C15 0.048(2) 0.066(3) 0.052(2) -0.022(2) 0.0242(18) 0.0049(18)
C16 0.0447(19) 0.044(2) 0.0374(18) -0.0131(15) 0.0116(15) 0.0077(15)
C17 0.0340(15) 0.0365(18) 0.0235(14) -0.0057(13) 0.0022(11) 0.0053(13)
C18 0.0399(16) 0.0264(16) 0.0307(16) -0.0069(13) -0.0018(12) 0.0047(13)
C19 0.0289(14) 0.0279(16) 0.0279(15) 0.0027(12) -0.0001(11) 0.0029(12)
C20 0.0236(12) 0.0309(16) 0.0208(15) -0.0006(12) -0.0038(10) 0.0038(10)
C21 0.0250(12) 0.0234(14) 0.0162(12) 0.0020(11) -0.0023(9) 0.0024(10)
C22 0.0315(13) 0.0202(15) 0.0270(13) 0.0017(12) 0.0007(10) -0.0016(12)
C23 0.0350(14) 0.0208(17) 0.0304(14) 0.0005(12) 0.0035(11) 0.0037(11)
C24 0.0292(14) 0.0340(18) 0.0270(14) 0.0033(12) 0.0007(11) 0.0012(11)
C25 0.0325(15) 0.041(2) 0.0491(19) -0.0016(15) 0.0083(13) 0.0057(13)
C26 0.0237(14) 0.056(2) 0.070(3) -0.003(2) 0.0099(15) -0.0053(15)
C27 0.0316(17) 0.050(2) 0.073(3) -0.008(2) 0.0049(17) -0.0150(16)
C28 0.0316(16) 0.036(2) 0.049(2) -0.0043(16) 0.0012(14) -0.0045(14)
C29 0.0263(13) 0.0289(16) 0.0271(14) 0.0015(12) -0.0004(11) -0.0014(11)
C30 0.0257(13) 0.0253(15) 0.0221(13) -0.0005(11) -0.0006(10) -0.0005(11)
C31 0.0232(12) 0.0244(15) 0.0275(14) -0.0010(11) -0.0025(10) -0.0037(10)
C32 0.0232(12) 0.0287(16) 0.0295(15) 0.0029(12) -0.0001(11) -0.0026(11)
C33 0.0371(16) 0.0301(17) 0.0279(16) -0.0008(13) 0.0017(12) -0.0063(13)
C34 0.0408(15) 0.0383(18) 0.0314(16) 0.0070(16) -0.0017(14) -0.0049(12)
C35 0.0369(16) 0.0327(18) 0.0414(18) 0.0124(14) -0.0050(13) -0.0038(13)
C36 0.0295(14) 0.0249(15) 0.0476(19) 0.0039(13) -0.0046(13) 0.0010(12)
C37 0.0219(12) 0.0284(16) 0.0329(15) -0.0002(12) -0.0023(11) -0.0007(11)
C38 0.0271(14) 0.0314(17) 0.0355(16) -0.0085(13) -0.0019(12) 0.0017(12)
C39 0.0292(13) 0.0300(16) 0.0284(15) -0.0040(12) 0.0023(10) 0.0014(11)
C40 0.0222(12) 0.0249(15) 0.0261(14) -0.0005(11) -0.0029(10) -0.0030(11)
C41 0.0266(13) 0.0385(17) 0.0244(14) 0.0038(13) -0.0029(11) 0.0047(12)
C42 0.0409(17) 0.047(2) 0.0287(16) 0.0042(15) -0.0033(13) 0.0110(15)
C43 0.054(2) 0.041(2) 0.042(2) 0.0118(17) -0.0011(16) 0.0155(17)
C44 0.0406(18) 0.059(2) 0.0300(17) 0.0132(16) -0.0079(14) 0.0040(16)
C45 0.048(2) 0.066(3) 0.047(2) 0.030(2) -0.0096(17) 0.0011(19)
C46 0.049(2) 0.095(4) 0.0307(19) 0.029(2) -0.0096(16) -0.014(2)
C47 0.0407(19) 0.084(3) 0.0259(17) 0.0040(18) -0.0032(14) -0.0076(19)
C48 0.0355(15) 0.065(2) 0.0261(15) 0.0021(17) -0.0020(11) -0.0027(18)
C49 0.0302(15) 0.053(2) 0.0259(15) 0.0056(14) -0.0065(12) 0.0012(14)
C50 0.0244(12) 0.0442(19) 0.0208(12) 0.0004(13) -0.0037(9) 0.0005(13)
C51 0.0284(14) 0.0427(18) 0.0157(13) -0.0017(12) 0.0028(10) -0.0029(12)
C52 0.0315(15) 0.062(2) 0.0206(15) -0.0003(15) 0.0039(12) -0.0095(15)
C53 0.0410(19) 0.081(3) 0.039(2) 0.000(2) -0.0121(15) -0.0148(19)
C54 0.045(2) 0.109(4) 0.047(2) 0.000(3) -0.0138(18) -0.017(2)
C55 0.066(3) 0.084(4) 0.041(2) -0.016(2) -0.0017(19) -0.036(3)
C56 0.063(2) 0.069(3) 0.0365(19) -0.0100(19) 0.0042(17) -0.031(2)
C57 0.0482(19) 0.050(2) 0.0261(16) -0.0073(15) 0.0090(14) -0.0195(16)
C58 0.0506(19) 0.042(2) 0.0298(16) -0.0066(15) 0.0050(14) -0.0012(16)
C59 0.0383(16) 0.0378(16) 0.0213(12) -0.0035(11) 0.0050(12) 0.0013(14)
C60 0.0289(12) 0.0373(16) 0.0160(11) -0.0023(10) 0.0036(10) -0.0032(13)
C61 0.068(3) 0.054(3) 0.065(3) -0.012(2) 0.004(2) -0.013(2)
C62 0.0370(17) 0.058(2) 0.051(2) 0.0022(19) -0.0184(16) -0.0030(16)
C63 0.0343(18) 0.059(3) 0.057(2) -0.001(2) -0.0095(16) 0.0140(16)
C64 0.061(2) 0.036(2) 0.054(2) -0.0031(17) 0.0003(18) 0.0009(17)
C65 0.055(2) 0.085(4) 0.091(3) 0.002(3) -0.008(2) 0.018(3)
C66 0.046(2) 0.088(4) 0.080(3) 0.010(3) 0.020(2) 0.007(2)
C67 0.033(2) 0.081(3) 0.104(4) 0.013(3) 0.008(2) -0.007(2)
C68 0.041(2) 0.081(3) 0.061(3) -0.011(2) 0.0045(18) -0.009(2)
C69 0.074(3) 0.082(4) 0.105(5) 0.028(3) 0.001(3) 0.014(3)
C70 0.099(4) 0.104(5) 0.035(2) 0.017(3) -0.006(2) -0.046(4)
C71 0.123(4) 0.114(5) 0.039(2) -0.021(3) 0.038(3) -0.048(4)
C72 0.081(3) 0.086(4) 0.049(3) -0.008(3) 0.007(2) 0.015(3)
C73 0.0416(17) 0.0183(14) 0.0273(14) 0.0019(11) -0.0024(12) -0.0061(12)
C74 0.052(2) 0.038(2) 0.0308(17) -0.0008(14) 0.0027(14) 0.0001(15)
C75 0.074(3) 0.062(3) 0.0340(18) -0.013(2) 0.009(2) -0.0045(19)
C76 0.071(3) 0.073(3) 0.0278(16) 0.0015(16) -0.0099(18) -0.024(2)
C77 0.051(2) 0.056(2) 0.038(2) 0.0166(17) -0.0160(15) -0.0249(17)
C78 0.0394(16) 0.0380(19) 0.0382(18) 0.0066(15) -0.0065(14) -0.0125(14)
C79 0.0453(17) 0.0251(14) 0.0330(14) 0.0059(12) 0.0128(14) 0.0111(14)
C80 0.058(2) 0.0321(19) 0.045(2) 0.0043(16) 0.0161(17) 0.0004(16)
C81 0.079(3) 0.040(2) 0.074(3) 0.003(2) 0.028(2) -0.011(2)
C82 0.115(4) 0.047(3) 0.077(3) 0.024(3) 0.052(3) -0.001(3)
C83 0.124(5) 0.052(3) 0.049(2) 0.014(2) 0.031(3) -0.004(3)
C84 0.083(3) 0.0373(18) 0.0367(17) 0.0126(14) 0.020(2) 0.005(2)
C85 0.0384(16) 0.047(2) 0.0198(14) 0.0009(13) 0.0010(12) 0.0159(15)
C86 0.057(2) 0.057(3) 0.041(2) 0.0079(18) 0.0041(17) 0.0271(19)
C87 0.074(3) 0.105(4) 0.057(3) 0.008(3) 0.004(2) 0.061(3)
C88 0.040(2) 0.135(5) 0.054(3) -0.004(3) 0.0008(19) 0.028(3)
C89 0.039(2) 0.109(4) 0.049(2) -0.012(3) -0.0026(17) 0.004(2)
C90 0.0385(18) 0.059(2) 0.0365(18) -0.0036(17) -0.0010(14) 0.0053(17)
Li1 0.024(2) 0.037(3) 0.029(3) 0.002(2) 0.0007(19) 0.006(2)
Li2 0.033(3) 0.042(3) 0.045(3) -0.003(3) -0.004(2) -0.001(2)
Li3 0.043(3) 0.049(3) 0.023(2) -0.002(2) 0.0039(19) -0.014(3)
O14 0.108(4) 0.221(6) 0.097(3) 0.003(4) 0.010(3) -0.048(4)
O15 0.189(6) 0.152(5) 0.115(4) 0.024(4) -0.020(4) -0.058(5)
C91 0.144(7) 0.094(5) 0.120(5) -0.009(5) 0.007(5) 0.020(5)
C92 0.169(8) 0.313(13) 0.134(6) 0.049(8) -0.020(6) -0.164(9)
C93 0.111(5) 0.116(5) 0.081(4) -0.001(4) 0.012(4) -0.009(4)
C94 0.127(6) 0.122(6) 0.109(5) 0.011(4) -0.012(5) 0.008(5)
C95 0.108(6) 0.322(11) 0.251(11) -0.177(9) 0.074(7) -0.032(8)
C96 0.076(5) 0.176(7) 0.460(17) -0.150(9) -0.014(7) -0.017(5)
C97 0.173(9) 0.385(11) 0.174(10) 0.035(11) -0.003(7) 0.171(8)
C98 0.157(8) 0.299(10) 0.158(9) -0.066(8) 0.000(6) 0.126(8)
C99 0.186(10) 0.306(11) 0.211(11) -0.152(10) -0.089(8) 0.145(8)

loop_
_atom_type_symbol
_atom_type_description
_atom_type_scat_dispersion_real
_atom_type_scat_dispersion_imag
_atom_type_scat_source
C C 0.0033 0.0016 'International Tables Vol C Tables 4.2.6.8 and 6.1.1.4'
H H 0.0000 0.0000 'International Tables Vol C Tables 4.2.6.8 and 6.1.1.4'
O O 0.0106 0.0060 'International Tables Vol C Tables 4.2.6.8 and 6.1.1.4'
P P 0.1023 0.0942 'International Tables Vol C Tables 4.2.6.8 and 6.1.1.4'
Li Li -0.0003 0.0001 'International Tables Vol C Tables 4.2.6.8 and 6.1.1.4'
Ce Ce -0.2486 2.6331 'International Tables Vol C Tables 4.2.6.8 and 6.1.1.4'

loop_
_geom_angle_atom_site_label_1
_geom_angle_atom_site_label_2
_geom_angle_atom_site_label_3
_geom_angle
O2 Ce1 O4 92.76(7)
O2 Ce1 O6 85.66(7)
O4 Ce1 O6 84.13(7)
O2 Ce1 O1 74.96(7)
O4 Ce1 O1 150.69(7)
O6 Ce1 O1 68.70(7)
O2 Ce1 O5 155.64(7)
O4 Ce1 O5 69.56(7)
O6 Ce1 O5 76.22(6)
O1 Ce1 O5 112.20(7)
O2 Ce1 O3 68.40(6)
O4 Ce1 O3 76.03(6)
O6 Ce1 O3 146.09(7)
O1 Ce1 O3 121.28(6)
O5 Ce1 O3 120.23(6)
O2 Ce1 O13 120.77(7)
O4 Ce1 O13 127.61(7)
O6 Ce1 O13 132.79(7)
O1 Ce1 O13 80.75(7)
O5 Ce1 O13 83.59(7)
O3 Ce1 O13 80.62(6)
O2 Ce1 Li1 33.87(10)
O4 Ce1 Li1 86.75(11)
O6 Ce1 Li1 118.10(10)
O1 Ce1 Li1 96.23(10)
O5 Ce1 Li1 151.50(10)
O3 Ce1 Li1 34.84(10)
O13 Ce1 Li1 99.74(11)
O2 Ce1 Li2 126.91(12)
O4 Ce1 Li2 34.87(12)
O6 Ce1 Li2 81.69(12)
O1 Ce1 Li2 142.25(12)
O5 Ce1 Li2 35.03(12)
O3 Ce1 Li2 96.37(12)
O13 Ce1 Li2 104.96(12)
Li1 Ce1 Li2 118.73(14)
O2 Ce1 Li3 80.43(11)
O4 Ce1 Li3 118.11(11)
O6 Ce1 Li3 34.29(11)
O1 Ce1 Li3 34.53(10)
O5 Ce1 Li3 92.99(10)
O3 Ce1 Li3 146.73(10)
O13 Ce1 Li3 107.06(12)
Li1 Ce1 Li3 112.61(13)
Li2 Ce1 Li3 111.98(14)
O13 P1 C79 112.41(13)
O13 P1 C85 112.20(15)
C79 P1 C85 107.01(16)
O13 P1 C73 112.16(13)
C79 P1 C73 107.37(14)
C85 P1 C73 105.24(14)
C1 O1 Li3 128.5(2)
C1 O1 Ce1 121.29(16)
Li3 O1 Ce1 99.12(18)
C20 O2 Li1 133.9(2)
C20 O2 Ce1 124.83(16)
Li1 O2 Ce1 100.77(17)
C21 O3 Li1 145.5(2)
C21 O3 Ce1 113.04(14)
Li1 O3 Ce1 96.55(17)
C40 O4 Li2 128.9(3)
C40 O4 Ce1 129.18(16)
Li2 O4 Ce1 99.0(2)
C41 O5 Li2 131.2(3)
C41 O5 Ce1 118.66(17)
Li2 O5 Ce1 97.74(19)
C60 O6 Li3 133.0(2)
C60 O6 Ce1 124.17(16)
Li3 O6 Ce1 99.76(18)
C62 O7 C61 112.5(3)
C62 O7 Li1 112.3(3)
C61 O7 Li1 129.5(3)
C64 O8 C63 112.5(3)
C64 O8 Li1 122.7(3)
C63 O8 Li1 107.7(3)
C66 O9 C65 114.5(4)
C66 O9 Li2 105.8(3)
C65 O9 Li2 110.2(3)
C68 O10 C67 113.0(3)
C68 O10 Li2 126.8(3)
C67 O10 Li2 117.3(3)
C70 O11 C69 112.8(4)
C70 O11 Li3 112.9(3)
C69 O11 Li3 120.8(3)
C72 O12 C71 114.9(4)
C72 O12 Li3 127.7(3)
C71 O12 Li3 113.2(3)
P1 O13 Ce1 171.54(14)
O1 C1 C10 122.2(3)
O1 C1 C2 118.6(3)
C10 C1 C2 119.2(3)
C3 C2 C1 121.5(3)
C2 C3 C4 121.2(3)
C3 C4 C5 122.7(3)
C3 C4 C9 118.5(3)
C5 C4 C9 118.8(3)
C6 C5 C4 121.5(3)
C5 C6 C7 120.3(3)
C8 C7 C6 120.0(3)
C7 C8 C9 121.5(3)
C8 C9 C10 122.3(3)
C8 C9 C4 117.8(3)
C10 C9 C4 119.9(3)
C1 C10 C9 119.5(3)
C1 C10 C11 119.6(2)
C9 C10 C11 120.8(2)
C20 C11 C12 119.4(3)
C20 C11 C10 119.8(2)
C12 C11 C10 120.8(3)
C13 C12 C17 117.2(3)
C13 C12 C11 122.4(3)
C17 C12 C11 120.4(3)
C14 C13 C12 122.1(3)
C13 C14 C15 120.0(3)
C16 C15 C14 119.3(3)
C15 C16 C17 122.4(3)
C18 C17 C16 122.4(3)
C18 C17 C12 118.5(3)
C16 C17 C12 119.0(3)
C19 C18 C17 120.8(3)
C18 C19 C20 121.6(3)
O2 C20 C11 122.9(3)
O2 C20 C19 117.9(3)
C11 C20 C19 119.2(3)
O3 C21 C30 122.8(3)
O3 C21 C22 118.5(2)
C30 C21 C22 118.7(2)
C23 C22 C21 121.9(3)
C22 C23 C24 120.6(3)
C23 C24 C29 118.4(3)
C23 C24 C25 121.8(3)
C29 C24 C25 119.8(3)
C26 C25 C24 120.8(3)
C25 C26 C27 119.5(3)
C28 C27 C26 121.0(3)
C27 C28 C29 120.8(3)
C24 C29 C28 118.1(3)
C24 C29 C30 120.7(3)
C28 C29 C30 121.2(3)
C21 C30 C29 119.5(3)
C21 C30 C31 121.0(2)
C29 C30 C31 119.5(3)
C40 C31 C32 120.0(3)
C40 C31 C30 118.7(3)
C32 C31 C30 121.3(3)
C33 C32 C37 118.2(3)
C33 C32 C31 121.8(3)
C37 C32 C31 120.1(3)
C34 C33 C32 120.9(3)
C33 C34 C35 121.3(3)
C36 C35 C34 119.1(3)
C35 C36 C37 121.2(3)
C38 C37 C36 122.2(3)
C38 C37 C32 118.6(3)
C36 C37 C32 119.2(3)
C39 C38 C37 121.2(3)
C38 C39 C40 121.6(3)
O4 C40 C31 121.9(3)
O4 C40 C39 119.7(3)
C31 C40 C39 118.4(3)
O5 C41 C50 121.7(3)
O5 C41 C42 118.9(3)
C50 C41 C42 119.4(3)
C43 C42 C41 122.1(3)
C42 C43 C44 120.0(4)
C43 C44 C49 119.7(3)
C43 C44 C45 122.3(4)
C49 C44 C45 118.0(4)
C46 C45 C44 121.7(4)
C45 C46 C47 119.7(4)
C48 C47 C46 120.9(4)
C47 C48 C49 121.3(4)
C44 C49 C48 118.4(3)
C44 C49 C50 119.7(3)
C48 C49 C50 121.9(3)
C41 C50 C49 119.0(3)
C41 C50 C51 120.5(3)
C49 C50 C51 120.4(3)
C60 C51 C52 119.1(3)
C60 C51 C50 119.2(3)
C52 C51 C50 121.6(3)
C57 C52 C51 121.1(3)
C57 C52 C53 116.8(3)
C51 C52 C53 122.2(4)
C54 C53 C52 120.6(5)
C53 C54 C55 121.2(4)
C56 C55 C54 120.1(4)
C55 C56 C57 120.9(5)
C56 C57 C58 121.1(4)
C56 C57 C52 120.4(4)
C58 C57 C52 118.5(3)
C59 C58 C57 119.8(3)
C58 C59 C60 122.1(3)
O6 C60 C51 122.8(3)
O6 C60 C59 117.9(3)
C51 C60 C59 119.3(3)
O7 C62 C63 106.6(3)
O8 C63 C62 107.6(3)
O8 C63 Li1 42.97(18)
C62 C63 Li1 77.4(2)
O9 C66 C67 111.0(4)
O10 C67 C66 107.0(4)
O11 C70 C71 106.1(4)
O12 C71 C70 109.5(4)
C74 C73 C78 120.5(3)
C74 C73 P1 121.5(3)
C78 C73 P1 117.7(3)
C73 C74 C75 119.6(4)
C76 C75 C74 119.9(4)
C77 C76 C75 120.8(3)
C76 C77 C78 120.3(4)
C73 C78 C77 118.8(4)
C80 C79 C84 119.6(3)
C80 C79 P1 122.6(2)
C84 C79 P1 117.5(3)
C79 C80 C81 121.3(4)
C82 C81 C80 119.1(5)
C81 C82 C83 120.8(4)
C84 C83 C82 119.2(4)
C83 C84 C79 119.9(4)
C90 C85 C86 121.1(3)
C90 C85 P1 118.3(3)
C86 C85 P1 120.5(3)
C85 C86 C87 118.7(5)
C88 C87 C86 119.8(5)
C89 C88 C87 121.1(4)
C88 C89 C90 119.5(5)
C85 C90 C89 119.8(4)
O2 Li1 O3 93.5(2)
O2 Li1 O8 112.1(3)
O3 Li1 O8 135.3(3)
O2 Li1 O7 111.5(3)
O3 Li1 O7 123.1(3)
O8 Li1 O7 82.0(2)
O2 Li1 C63 107.3(2)
O3 Li1 C63 158.1(3)
O8 Li1 C63 29.29(13)
O7 Li1 C63 55.60(16)
O2 Li1 Ce1 45.37(13)
O3 Li1 Ce1 48.62(13)
O8 Li1 Ce1 146.6(3)
O7 Li1 Ce1 126.1(2)
C63 Li1 Ce1 152.7(2)
O4 Li2 O5 92.9(3)
O4 Li2 O10 105.2(3)
O5 Li2 O10 156.3(4)
O4 Li2 O9 145.8(4)
O5 Li2 O9 95.2(3)
O10 Li2 O9 78.5(2)
O4 Li2 Ce1 46.14(14)
O5 Li2 Ce1 47.23(13)
O10 Li2 Ce1 150.6(3)
O9 Li2 Ce1 127.9(3)
O6 Li3 O1 92.1(2)
O6 Li3 O12 103.4(3)
O1 Li3 O12 159.9(3)
O6 Li3 O11 142.8(3)
O1 Li3 O11 97.5(3)
O12 Li3 O11 77.8(2)
O6 Li3 Ce1 45.95(12)
O1 Li3 Ce1 46.35(12)
O12 Li3 Ce1 148.5(3)
O11 Li3 Ce1 129.5(3)
C94 O14 C93 114.3(6)
C91 O15 C92 116.4(8)
O15 C92 C93 115.6(7)
O14 C93 C92 108.9(7)
C95 C96 C97 117.2(8)
C98 C97 C96 103.7(7)
C97 C98 C99 95.8(7)

loop_
_geom_bond_atom_site_label_1
_geom_bond_atom_site_label_2
_geom_bond_distance
Ce1 O2 2.3815(19)
Ce1 O4 2.4034(19)
Ce1 O6 2.418(2)
Ce1 O1 2.429(2)
Ce1 O5 2.4390(18)
Ce1 O3 2.4828(17)
Ce1 O13 2.5165(19)
Ce1 Li1 3.288(5)
Ce1 Li2 3.292(6)
Ce1 Li3 3.315(5)
P1 O13 1.487(2)
P1 C79 1.793(3)
P1 C85 1.799(3)
P1 C73 1.811(3)
O1 C1 1.318(3)
O1 Li3 1.903(5)
O2 C20 1.324(3)
O2 Li1 1.865(5)
O3 C21 1.327(3)
O3 Li1 1.890(5)
O4 C40 1.320(3)
O4 Li2 1.906(6)
O5 C41 1.331(4)
O5 Li2 1.907(7)
O6 C60 1.324(3)
O6 Li3 1.895(6)
O7 C62 1.410(4)
O7 C61 1.420(5)
O7 Li1 2.004(6)
O8 C64 1.410(4)
O8 C63 1.427(4)
O8 Li1 1.988(6)
O9 C66 1.412(5)
O9 C65 1.420(5)
O9 Li2 2.170(6)
O10 C68 1.398(5)
O10 C67 1.406(5)
O10 Li2 2.020(7)
O11 C70 1.395(5)
O11 C69 1.423(6)
O11 Li3 2.058(7)
O12 C72 1.383(6)
O12 C71 1.405(6)
O12 Li3 2.035(6)
C1 C10 1.389(4)
C1 C2 1.420(4)
C2 C3 1.362(5)
C3 C4 1.395(5)
C4 C5 1.421(4)
C4 C9 1.432(5)
C5 C6 1.356(6)
C6 C7 1.403(6)
C7 C8 1.378(4)
C8 C9 1.418(4)
C9 C10 1.429(4)
C10 C11 1.494(4)
C11 C20 1.381(4)
C11 C12 1.426(4)
C12 C13 1.419(4)
C12 C17 1.424(4)
C13 C14 1.369(5)
C14 C15 1.411(6)
C15 C16 1.352(6)
C16 C17 1.412(4)
C17 C18 1.401(5)
C18 C19 1.358(4)
C19 C20 1.428(4)
C21 C30 1.378(4)
C21 C22 1.427(4)
C22 C23 1.365(4)
C23 C24 1.406(4)
C24 C29 1.412(4)
C24 C25 1.419(4)
C25 C26 1.361(5)
C26 C27 1.407(6)
C27 C28 1.372(5)
C28 C29 1.412(4)
C29 C30 1.435(4)
C30 C31 1.486(4)
C31 C40 1.396(4)
C31 C32 1.427(4)
C32 C33 1.416(4)
C32 C37 1.422(4)
C33 C34 1.368(5)
C34 C35 1.399(5)
C35 C36 1.376(5)
C36 C37 1.415(4)
C37 C38 1.401(4)
C38 C39 1.362(4)
C39 C40 1.428(4)
C41 C50 1.399(4)
C41 C42 1.408(5)
C42 C43 1.365(5)
C43 C44 1.402(5)
C44 C49 1.419(6)
C44 C45 1.434(5)
C45 C46 1.357(6)
C46 C47 1.399(7)
C47 C48 1.356(5)
C48 C49 1.424(5)
C49 C50 1.431(4)
C50 C51 1.485(5)
C51 C60 1.384(4)
C51 C52 1.425(4)
C52 C57 1.422(6)
C52 C53 1.433(5)
C53 C54 1.371(6)
C54 C55 1.403(7)
C55 C56 1.342(7)
C56 C57 1.418(5)
C57 C58 1.422(5)
C58 C59 1.367(5)
C59 C60 1.429(4)
C62 C63 1.499(6)
C63 Li1 2.777(6)
C66 C67 1.499(7)
C70 C71 1.464(9)
C73 C74 1.379(5)
C73 C78 1.391(4)
C74 C75 1.389(5)
C75 C76 1.370(6)
C76 C77 1.366(6)
C77 C78 1.394(5)
C79 C80 1.381(5)
C79 C84 1.393(5)
C80 C81 1.384(5)
C81 C82 1.380(7)
C82 C83 1.400(8)
C83 C84 1.393(6)
C85 C90 1.375(5)
C85 C86 1.379(5)
C86 C87 1.399(7)
C87 C88 1.382(8)
C88 C89 1.360(8)
C89 C90 1.393(5)
O14 C94 1.331(8)
O14 C93 1.428(9)
O15 C91 1.278(9)
O15 C92 1.336(10)
C92 C93 1.475(11)
C95 C96 1.452(8)
C96 C97 1.540(8)
C97 C98 1.538(8)
C98 C99 1.558(8)
